data_4082844
loop_
_publ_author_name
'\`Arias, \`Oscar'
'Petrov, Alex R.'
'Bannenberg, Thomas'
'Altenburger, Kai'
'Arndt, Perdita'
'Jones, Peter G.'
'Rosenthal, Uwe'
'Tamm, Matthias'

_publ_section_title
;
 Titanocene and Zirconocene Complexes with Diaminoacetylenes: Formation of
 Unusual Metallacycles and Fulvene Complexes
;
_journal_issue 7
_journal_name_full Organometallics
_journal_page_first 1774
_journal_paper_doi 10.1021/om500121p
_journal_volume 33
_journal_year 2014
_chemical_formula_sum 'C32 H50 N2 Ti'
_chemical_formula_weight 510.64
_chemical_name_systematic
; 
 ? 
;
_space_group_IT_number 14
_symmetry_cell_setting monoclinic
_symmetry_space_group_name_Hall '-P 2yn'
_symmetry_space_group_name_H-M 'P 1 21/n 1'
_atom_sites_solution_hydrogens geom
_atom_sites_solution_primary direct
_atom_sites_solution_secondary difmap
_audit_creation_method SHELXL-97
_cell_angle_alpha 90.00
_cell_angle_beta 102.455(2)
_cell_angle_gamma 90.00
_cell_formula_units_Z 4
_cell_length_a 9.5997(2)
_cell_length_b 29.1028(4)
_cell_length_c 10.6135(2)
_cell_measurement_reflns_used 53193
_cell_measurement_temperature 100(2)
_cell_measurement_theta_max 29.3026
_cell_measurement_theta_min 2.0951
_cell_volume 2895.40(9)
_computing_cell_refinement
; 
CrysAlisPro, Agilent Technologies, 
Version 1.171.34.49 (release 20-01-2011 CrysAlis171 .NET) 
(compiled Jan 20 2011,15:58:25) 
;
_computing_data_collection
; 
CrysAlisPro, Agilent Technologies, 
Version 1.171.34.49 (release 20-01-2011 CrysAlis171 .NET) 
(compiled Jan 20 2011,15:58:25) 
;
_computing_data_reduction
; 
CrysAlisPro, Agilent Technologies, 
Version 1.171.34.49 (release 20-01-2011 CrysAlis171 .NET) 
(compiled Jan 20 2011,15:58:25) 
;
_computing_molecular_graphics 'Bruker XP'
_computing_publication_material SHELXL-97
_computing_structure_refinement 'SHELXL-97 (Sheldrick, 1997)'
_computing_structure_solution 'SHELXS-97 (Sheldrick, 1990)'
_diffrn_ambient_temperature 100(2)
_diffrn_detector_area_resol_mean 16.1419
_diffrn_measured_fraction_theta_full 0.999
_diffrn_measured_fraction_theta_max 0.999
_diffrn_measurement_device_type 'Xcalibur, Eos'
_diffrn_measurement_method '\w scans'
_diffrn_radiation_monochromator graphite
_diffrn_radiation_source 'Enhance (Mo) X-ray Source'
_diffrn_radiation_type 'Mo K\a'
_diffrn_radiation_wavelength 0.71073
_diffrn_reflns_av_R_equivalents 0.0297
_diffrn_reflns_av_sigmaI/netI 0.0111
_diffrn_reflns_limit_h_max 12
_diffrn_reflns_limit_h_min -12
_diffrn_reflns_limit_k_max 38
_diffrn_reflns_limit_k_min -38
_diffrn_reflns_limit_l_max 13
_diffrn_reflns_limit_l_min -13
_diffrn_reflns_number 139622
_diffrn_reflns_theta_full 27.88
_diffrn_reflns_theta_max 27.88
_diffrn_reflns_theta_min 2.28
_exptl_absorpt_coefficient_mu 0.318
_exptl_absorpt_correction_T_max 1.00000
_exptl_absorpt_correction_T_min 0.98374
_exptl_absorpt_correction_type multi-scan
_exptl_absorpt_process_details
; 
CrysAlisPro, Agilent Technologies, 
Version 1.171.34.49 (release 20-01-2011 CrysAlis171 .NET) 
(compiled Jan 20 2011,15:58:25) 
;
_exptl_crystal_colour red
_exptl_crystal_density_diffrn 1.171
_exptl_crystal_density_method 'not measured'
_exptl_crystal_description prism
_exptl_crystal_F_000 1112
_exptl_crystal_size_max 0.38
_exptl_crystal_size_mid 0.27
_exptl_crystal_size_min 0.20
_refine_diff_density_max 0.379
_refine_diff_density_min -0.311
_refine_diff_density_rms 0.045
_refine_ls_extinction_method none
_refine_ls_goodness_of_fit_ref 1.131
_refine_ls_hydrogen_treatment constr
_refine_ls_matrix_type full
_refine_ls_number_parameters 326
_refine_ls_number_reflns 6905
_refine_ls_number_restraints 0
_refine_ls_restrained_S_all 1.131
_refine_ls_R_factor_all 0.0377
_refine_ls_R_factor_gt 0.0353
_refine_ls_shift/su_max 0.001
_refine_ls_shift/su_mean 0.000
_refine_ls_structure_factor_coef Fsqd
_refine_ls_weighting_details 'calc w=1/[\s^2^(Fo^2^)+(0.0289P)^2^+1.8264P] where P=(Fo^2^+2Fc^2^)/3'
_refine_ls_weighting_scheme calc
_refine_ls_wR_factor_gt 0.0847
_refine_ls_wR_factor_ref 0.0858
_reflns_number_gt 6517
_reflns_number_total 6905
_reflns_threshold_expression >2sigma(I)
_cod_data_source_file om500121p_si_001.cif
_cod_data_source_block pet34
_cod_depositor_comments 'Adding full bibliography for 4082844.cif.'
_cod_original_sg_symbol_H-M 'P 21/n'
_cod_database_code 4082844

loop_
_symmetry_equiv_pos_as_xyz
'x, y, z'
'x+1/2, -y+1/2, z+1/2'
'-x, -y, -z'
'-x-1/2, y-1/2, -z-1/2'

loop_
_atom_site_label
_atom_site_type_symbol
_atom_site_fract_x
_atom_site_fract_y
_atom_site_fract_z
_atom_site_U_iso_or_equiv
_atom_site_adp_type
_atom_site_occupancy
_atom_site_symmetry_multiplicity
_atom_site_calc_flag
_atom_site_refinement_flags
Ti Ti 0.53769(2) 0.117090(7) 0.25287(2) 0.01206(6) Uani 1 1 d .
N1 N 0.81898(11) 0.18913(4) 0.30736(11) 0.0174(2) Uani 1 1 d .
N2 N 0.80130(12) 0.11032(4) 0.51722(11) 0.0189(2) Uani 1 1 d .
C1 C 0.71788(13) 0.15507(4) 0.31375(12) 0.0142(2) Uani 1 1 d .
C2 C 0.71256(13) 0.12222(4) 0.40003(12) 0.0144(2) Uani 1 1 d .
C3 C 0.78825(15) 0.22265(5) 0.20326(13) 0.0219(3) Uani 1 1 d .
H3A H 0.6850 0.2298 0.1825 0.026 Uiso 1 1 calc R
H3B H 0.8141 0.2098 0.1250 0.026 Uiso 1 1 calc R
C4 C 0.87328(17) 0.26637(5) 0.24416(15) 0.0279(3) Uani 1 1 d .
H4A H 0.8411 0.2805 0.3178 0.034 Uiso 1 1 calc R
H4B H 0.8556 0.2886 0.1718 0.034 Uiso 1 1 calc R
C5 C 1.03293(17) 0.25604(6) 0.28318(16) 0.0317(3) Uani 1 1 d .
H5A H 1.0683 0.2468 0.2059 0.038 Uiso 1 1 calc R
H5B H 1.0846 0.2842 0.3190 0.038 Uiso 1 1 calc R
C6 C 1.06363(15) 0.21771(5) 0.38357(14) 0.0241(3) Uani 1 1 d .
H6A H 1.1654 0.2088 0.3981 0.029 Uiso 1 1 calc R
H6B H 1.0448 0.2289 0.4664 0.029 Uiso 1 1 calc R
C7 C 0.97022(13) 0.17606(5) 0.33806(13) 0.0188(3) Uani 1 1 d .
H7A H 0.9966 0.1628 0.2605 0.023 Uiso 1 1 calc R
H7B H 0.9864 0.1523 0.4065 0.023 Uiso 1 1 calc R
C8 C 0.86564(14) 0.14622(5) 0.60675(13) 0.0202(3) Uani 1 1 d .
H8A H 0.8023 0.1535 0.6663 0.024 Uiso 1 1 calc R
H8B H 0.8777 0.1745 0.5582 0.024 Uiso 1 1 calc R
C9 C 1.01072(15) 0.13021(5) 0.68401(14) 0.0267(3) Uani 1 1 d .
H9A H 1.0504 0.1537 0.7495 0.032 Uiso 1 1 calc R
H9B H 1.0775 0.1266 0.6255 0.032 Uiso 1 1 calc R
C10 C 0.99667(16) 0.08443(6) 0.75103(15) 0.0303(3) Uani 1 1 d .
H10A H 1.0929 0.0726 0.7905 0.036 Uiso 1 1 calc R
H10B H 0.9446 0.0894 0.8209 0.036 Uiso 1 1 calc R
C11 C 0.91737(16) 0.04898(5) 0.65623(15) 0.0292(3) Uani 1 1 d .
H11A H 0.9766 0.0402 0.5944 0.035 Uiso 1 1 calc R
H11B H 0.9000 0.0210 0.7038 0.035 Uiso 1 1 calc R
C12 C 0.77550(15) 0.06839(5) 0.58293(14) 0.0241(3) Uani 1 1 d .
H12A H 0.7268 0.0456 0.5192 0.029 Uiso 1 1 calc R
H12B H 0.7131 0.0750 0.6438 0.029 Uiso 1 1 calc R
C13 C 0.65007(14) 0.08988(5) 0.08497(13) 0.0208(3) Uani 1 1 d .
C14 C 0.50075(14) 0.08623(4) 0.03098(12) 0.0178(2) Uani 1 1 d .
C15 C 0.44502(13) 0.05182(4) 0.09975(12) 0.0171(2) Uani 1 1 d .
C16 C 0.55832(15) 0.03548(4) 0.19929(13) 0.0204(3) Uani 1 1 d .
C17 C 0.68536(14) 0.05754(5) 0.18537(14) 0.0224(3) Uani 1 1 d .
C18 C 0.75295(18) 0.11715(6) 0.02702(17) 0.0364(4) Uani 1 1 d .
H18A H 0.8379 0.1242 0.0938 0.055 Uiso 1 1 calc R
H18B H 0.7075 0.1458 -0.0088 0.055 Uiso 1 1 calc R
H18C H 0.7807 0.0992 -0.0418 0.055 Uiso 1 1 calc R
C19 C 0.42851(17) 0.11033(5) -0.09128(13) 0.0271(3) Uani 1 1 d .
H19A H 0.3357 0.0960 -0.1254 0.041 Uiso 1 1 calc R
H19B H 0.4882 0.1079 -0.1552 0.041 Uiso 1 1 calc R
H19C H 0.4147 0.1428 -0.0728 0.041 Uiso 1 1 calc R
C20 C 0.30289(15) 0.02824(5) 0.06109(14) 0.0246(3) Uani 1 1 d .
H20A H 0.2382 0.0472 -0.0021 0.037 Uiso 1 1 calc R
H20B H 0.2623 0.0238 0.1374 0.037 Uiso 1 1 calc R
H20C H 0.3155 -0.0017 0.0228 0.037 Uiso 1 1 calc R
C21 C 0.54567(19) -0.00325(5) 0.28992(16) 0.0329(4) Uani 1 1 d .
H21A H 0.6411 -0.0145 0.3303 0.049 Uiso 1 1 calc R
H21B H 0.4899 -0.0283 0.2417 0.049 Uiso 1 1 calc R
H21C H 0.4978 0.0078 0.3569 0.049 Uiso 1 1 calc R
C22 C 0.83477(16) 0.04670(6) 0.25556(17) 0.0360(4) Uani 1 1 d .
H22A H 0.8847 0.0305 0.1974 0.054 Uiso 1 1 calc R
H22B H 0.8320 0.0272 0.3303 0.054 Uiso 1 1 calc R
H22C H 0.8853 0.0753 0.2848 0.054 Uiso 1 1 calc R
C23 C 0.43572(13) 0.18126(4) 0.35422(12) 0.0155(2) Uani 1 1 d .
C24 C 0.36549(14) 0.18070(4) 0.22248(12) 0.0181(2) Uani 1 1 d .
C25 C 0.28017(13) 0.14041(5) 0.19928(12) 0.0188(3) Uani 1 1 d .
C26 C 0.30520(13) 0.11460(4) 0.31476(12) 0.0170(2) Uani 1 1 d .
C27 C 0.40314(13) 0.13979(4) 0.41045(12) 0.0148(2) Uani 1 1 d .
C28 C 0.52407(15) 0.21971(5) 0.42396(14) 0.0231(3) Uani 1 1 d .
H28A H 0.4636 0.2399 0.4631 0.035 Uiso 1 1 calc R
H28B H 0.5661 0.2373 0.3628 0.035 Uiso 1 1 calc R
H28C H 0.6003 0.2070 0.4915 0.035 Uiso 1 1 calc R
C29 C 0.36576(17) 0.21857(5) 0.12650(15) 0.0296(3) Uani 1 1 d .
H29A H 0.4115 0.2459 0.1712 0.044 Uiso 1 1 calc R
H29B H 0.2673 0.2260 0.0836 0.044 Uiso 1 1 calc R
H29C H 0.4186 0.2086 0.0620 0.044 Uiso 1 1 calc R
C30 C 0.16590(15) 0.13271(6) 0.07961(14) 0.0317(4) Uani 1 1 d .
H30A H 0.1136 0.1045 0.0893 0.048 Uiso 1 1 calc R
H30B H 0.2099 0.1298 0.0048 0.048 Uiso 1 1 calc R
H30C H 0.0998 0.1588 0.0669 0.048 Uiso 1 1 calc R
C31 C 0.22743(16) 0.07265(5) 0.34505(16) 0.0273(3) Uani 1 1 d .
H31A H 0.1566 0.0634 0.2682 0.041 Uiso 1 1 calc R
H31B H 0.1792 0.0796 0.4153 0.041 Uiso 1 1 calc R
H31C H 0.2957 0.0476 0.3713 0.041 Uiso 1 1 calc R
C32 C 0.44350(15) 0.12656(5) 0.55030(13) 0.0218(3) Uani 1 1 d .
H32A H 0.5301 0.1431 0.5920 0.033 Uiso 1 1 calc R
H32B H 0.4612 0.0934 0.5575 0.033 Uiso 1 1 calc R
H32C H 0.3656 0.1345 0.5927 0.033 Uiso 1 1 calc R

loop_
_atom_site_aniso_label
_atom_site_aniso_U_11
_atom_site_aniso_U_22
_atom_site_aniso_U_33
_atom_site_aniso_U_23
_atom_site_aniso_U_13
_atom_site_aniso_U_12
Ti 0.01068(10) 0.01276(11) 0.01259(11) -0.00125(7) 0.00219(8) 0.00096(7)
N1 0.0141(5) 0.0171(5) 0.0205(5) 0.0017(4) 0.0027(4) -0.0013(4)
N2 0.0187(5) 0.0157(5) 0.0194(5) 0.0023(4) -0.0021(4) -0.0022(4)
C1 0.0130(5) 0.0147(5) 0.0153(5) -0.0024(4) 0.0037(4) 0.0005(4)
C2 0.0119(5) 0.0148(5) 0.0160(6) -0.0018(4) 0.0020(4) 0.0012(4)
C3 0.0239(7) 0.0215(6) 0.0202(6) 0.0043(5) 0.0044(5) -0.0025(5)
C4 0.0353(8) 0.0198(7) 0.0295(7) 0.0033(6) 0.0089(6) -0.0051(6)
C5 0.0305(8) 0.0305(8) 0.0359(8) -0.0009(6) 0.0113(7) -0.0146(6)
C6 0.0183(6) 0.0298(7) 0.0250(7) -0.0059(6) 0.0063(5) -0.0064(5)
C7 0.0146(6) 0.0224(6) 0.0200(6) -0.0028(5) 0.0050(5) -0.0010(5)
C8 0.0207(6) 0.0213(6) 0.0174(6) -0.0025(5) 0.0017(5) -0.0020(5)
C9 0.0208(7) 0.0337(8) 0.0216(7) -0.0014(6) -0.0042(5) -0.0052(6)
C10 0.0225(7) 0.0400(9) 0.0234(7) 0.0077(6) -0.0064(6) 0.0007(6)
C11 0.0267(7) 0.0252(7) 0.0307(8) 0.0093(6) -0.0046(6) 0.0026(6)
C12 0.0211(7) 0.0212(7) 0.0259(7) 0.0071(5) -0.0039(5) -0.0031(5)
C13 0.0183(6) 0.0229(6) 0.0232(6) -0.0111(5) 0.0088(5) -0.0024(5)
C14 0.0187(6) 0.0195(6) 0.0155(6) -0.0055(5) 0.0047(5) 0.0006(5)
C15 0.0164(6) 0.0172(6) 0.0173(6) -0.0056(5) 0.0027(5) -0.0001(5)
C16 0.0241(7) 0.0143(6) 0.0209(6) -0.0052(5) 0.0008(5) 0.0036(5)
C17 0.0164(6) 0.0221(6) 0.0268(7) -0.0127(5) 0.0003(5) 0.0054(5)
C18 0.0340(8) 0.0463(10) 0.0360(9) -0.0206(7) 0.0232(7) -0.0172(7)
C19 0.0333(8) 0.0307(8) 0.0170(6) 0.0000(5) 0.0051(6) 0.0034(6)
C20 0.0202(6) 0.0268(7) 0.0268(7) -0.0098(6) 0.0047(5) -0.0061(5)
C21 0.0477(10) 0.0170(7) 0.0296(8) 0.0009(6) -0.0013(7) 0.0012(6)
C22 0.0196(7) 0.0400(9) 0.0430(9) -0.0205(7) -0.0051(6) 0.0130(6)
C23 0.0143(5) 0.0154(6) 0.0179(6) -0.0005(4) 0.0059(5) 0.0034(4)
C24 0.0169(6) 0.0201(6) 0.0186(6) 0.0040(5) 0.0069(5) 0.0078(5)
C25 0.0127(6) 0.0266(7) 0.0166(6) -0.0032(5) 0.0021(5) 0.0051(5)
C26 0.0130(5) 0.0185(6) 0.0204(6) -0.0031(5) 0.0058(5) 0.0001(4)
C27 0.0135(5) 0.0159(6) 0.0156(6) -0.0006(4) 0.0045(4) 0.0022(4)
C28 0.0252(7) 0.0177(6) 0.0286(7) -0.0069(5) 0.0109(6) -0.0021(5)
C29 0.0327(8) 0.0301(8) 0.0282(7) 0.0140(6) 0.0115(6) 0.0122(6)
C30 0.0170(6) 0.0536(10) 0.0220(7) -0.0093(7) -0.0014(5) 0.0099(6)
C31 0.0242(7) 0.0241(7) 0.0373(8) -0.0065(6) 0.0150(6) -0.0076(6)
C32 0.0246(7) 0.0253(7) 0.0163(6) 0.0025(5) 0.0059(5) 0.0058(5)

loop_
_atom_type_symbol
_atom_type_description
_atom_type_scat_dispersion_real
_atom_type_scat_dispersion_imag
_atom_type_scat_source
C C 0.0033 0.0016 'International Tables Vol C Tables 4.2.6.8 and 6.1.1.4'
H H 0.0000 0.0000 'International Tables Vol C Tables 4.2.6.8 and 6.1.1.4'
N N 0.0061 0.0033 'International Tables Vol C Tables 4.2.6.8 and 6.1.1.4'
Ti Ti 0.2776 0.4457 'International Tables Vol C Tables 4.2.6.8 and 6.1.1.4'

loop_
_geom_angle_atom_site_label_1
_geom_angle_atom_site_label_2
_geom_angle_atom_site_label_3
_geom_angle
C2 Ti C1 38.18(5)
C2 Ti C13 99.49(5)
C1 Ti C13 85.86(5)
C2 Ti C27 85.66(4)
C1 Ti C27 100.15(4)
C13 Ti C27 173.97(4)
C2 Ti C17 80.93(5)
C1 Ti C17 88.35(5)
C13 Ti C17 33.73(5)
C27 Ti C17 145.91(5)
C2 Ti C24 117.74(5)
C1 Ti C24 97.70(5)
C13 Ti C24 123.16(5)
C27 Ti C24 55.91(4)
C17 Ti C24 155.93(5)
C2 Ti C26 116.27(5)
C1 Ti C26 133.52(4)
C13 Ti C26 139.93(4)
C27 Ti C26 34.07(4)
C17 Ti C26 132.45(5)
C24 Ti C26 55.50(4)
C2 Ti C16 98.86(5)
C1 Ti C16 119.48(5)
C13 Ti C16 55.95(5)
C27 Ti C16 120.39(5)
C17 Ti C16 33.53(5)
C24 Ti C16 141.51(5)
C26 Ti C16 98.99(4)
C2 Ti C23 87.07(4)
C1 Ti C23 80.80(4)
C13 Ti C23 148.99(5)
C27 Ti C23 33.62(4)
C17 Ti C23 167.80(4)
C24 Ti C23 33.46(4)
C26 Ti C23 55.69(4)
C16 Ti C23 153.26(5)
C2 Ti C14 132.99(5)
C1 Ti C14 115.89(5)
C13 Ti C14 34.00(4)
C27 Ti C14 140.38(4)
C17 Ti C14 55.68(4)
C24 Ti C14 101.21(4)
C26 Ti C14 106.95(4)
C16 Ti C14 55.35(4)
C23 Ti C14 134.65(4)
C2 Ti C25 139.74(5)
C1 Ti C25 130.78(5)
C13 Ti C25 119.89(4)
C27 Ti C25 55.58(4)
C17 Ti C25 137.03(4)
C24 Ti C25 33.25(4)
C26 Ti C25 33.04(4)
C16 Ti C25 109.48(5)
C23 Ti C25 55.12(4)
C14 Ti C25 87.16(4)
C2 Ti C15 131.62(5)
C1 Ti C15 140.09(4)
C13 Ti C15 55.24(4)
C27 Ti C15 118.89(4)
C17 Ti C15 54.93(4)
C24 Ti C15 110.34(4)
C26 Ti C15 86.33(4)
C16 Ti C15 33.11(4)
C23 Ti C15 137.02(4)
C14 Ti C15 32.70(4)
C25 Ti C15 82.23(4)
C1 N1 C3 118.84(10)
C1 N1 C7 117.98(10)
C3 N1 C7 111.77(10)
C2 N2 C12 120.22(11)
C2 N2 C8 119.75(10)
C12 N2 C8 112.42(11)
C2 C1 N1 132.17(11)
C2 C1 Ti 70.90(7)
N1 C1 Ti 156.87(9)
C1 C2 N2 133.34(12)
C1 C2 Ti 70.91(7)
N2 C2 Ti 155.74(10)
N1 C3 C4 109.58(11)
C3 C4 C5 110.93(12)
C6 C5 C4 111.35(12)
C7 C6 C5 110.38(12)
N1 C7 C6 110.54(11)
N2 C8 C9 109.90(11)
C8 C9 C10 110.69(12)
C11 C10 C9 111.35(12)
C12 C11 C10 110.48(13)
N2 C12 C11 109.29(11)
C17 C13 C14 108.11(12)
C17 C13 C18 126.35(14)
C14 C13 C18 124.61(14)
C17 C13 Ti 74.49(8)
C14 C13 Ti 75.54(7)
C18 C13 Ti 124.74(9)
C15 C14 C13 107.76(12)
C15 C14 C19 128.37(12)
C13 C14 C19 123.14(12)
C15 C14 Ti 75.97(7)
C13 C14 Ti 70.47(7)
C19 C14 Ti 126.58(9)
C14 C15 C16 107.85(11)
C14 C15 C20 127.30(12)
C16 C15 C20 123.57(12)
C14 C15 Ti 71.32(7)
C16 C15 Ti 70.62(7)
C20 C15 Ti 133.63(9)
C17 C16 C15 107.98(12)
C17 C16 C21 126.70(13)
C15 C16 C21 124.79(13)
C17 C16 Ti 72.54(7)
C15 C16 Ti 76.26(7)
C21 C16 Ti 123.65(10)
C13 C17 C16 108.09(12)
C13 C17 C22 124.39(14)
C16 C17 C22 127.34(15)
C13 C17 Ti 71.78(7)
C16 C17 Ti 73.93(7)
C22 C17 Ti 123.84(9)
C27 C23 C24 107.83(11)
C27 C23 C28 125.65(12)
C24 C23 C28 126.47(12)
C27 C23 Ti 71.41(7)
C24 C23 Ti 73.09(7)
C28 C23 Ti 123.10(8)
C23 C24 C25 108.34(11)
C23 C24 C29 126.28(13)
C25 C24 C29 124.99(13)
C23 C24 Ti 73.46(7)
C25 C24 Ti 75.37(7)
C29 C24 Ti 122.88(9)
C26 C25 C24 107.72(11)
C26 C25 C30 127.53(13)
C24 C25 C30 123.86(13)
C26 C25 Ti 71.61(7)
C24 C25 Ti 71.39(7)
C30 C25 Ti 130.88(9)
C25 C26 C27 107.85(11)
C25 C26 C31 128.21(12)
C27 C26 C31 123.12(12)
C25 C26 Ti 75.35(7)
C27 C26 Ti 71.26(7)
C31 C26 Ti 127.07(9)
C23 C27 C26 108.07(11)
C23 C27 C32 127.17(12)
C26 C27 C32 124.13(12)
C23 C27 Ti 74.97(7)
C26 C27 Ti 74.67(7)
C32 C27 Ti 123.50(8)

loop_
_geom_bond_atom_site_label_1
_geom_bond_atom_site_label_2
_geom_bond_distance
Ti C2 2.0369(12)
Ti C1 2.0370(12)
Ti C13 2.4075(13)
Ti C27 2.4153(12)
Ti C17 2.4422(13)
Ti C24 2.4563(12)
Ti C26 2.4597(12)
Ti C16 2.4601(13)
Ti C23 2.4610(12)
Ti C14 2.4736(12)
Ti C25 2.5078(12)
Ti C15 2.5333(12)
N1 C1 1.3989(16)
N1 C3 1.4557(17)
N1 C7 1.4678(16)
N2 C2 1.3913(16)
N2 C12 1.4529(17)
N2 C8 1.4570(16)
C1 C2 1.3325(17)
C3 C4 1.5234(19)
C4 C5 1.529(2)
C5 C6 1.527(2)
C6 C7 1.5231(18)
C8 C9 1.5286(19)
C9 C10 1.530(2)
C10 C11 1.525(2)
C11 C12 1.5239(19)
C13 C17 1.407(2)
C13 C14 1.4283(18)
C13 C18 1.498(2)
C14 C15 1.4108(18)
C14 C19 1.5062(19)
C15 C16 1.4246(18)
C15 C20 1.5031(18)
C16 C17 1.414(2)
C16 C21 1.504(2)
C17 C22 1.5002(19)
C23 C27 1.4108(17)
C23 C24 1.4153(18)
C23 C28 1.4996(18)
C24 C25 1.4209(19)
C24 C29 1.5014(18)
C25 C26 1.4132(18)
C25 C30 1.5053(18)
C26 C27 1.4287(17)
C26 C31 1.5015(18)
C27 C32 1.5012(17)

loop_
_geom_torsion_atom_site_label_1
_geom_torsion_atom_site_label_2
_geom_torsion_atom_site_label_3
_geom_torsion_atom_site_label_4
_geom_torsion
C3 N1 C1 C2 -175.45(13)
C7 N1 C1 C2 44.01(19)
C3 N1 C1 Ti 9.0(3)
C7 N1 C1 Ti -131.5(2)
C13 Ti C1 C2 -111.07(8)
C27 Ti C1 C2 69.39(8)
C17 Ti C1 C2 -77.39(8)
C24 Ti C1 C2 126.00(7)
C26 Ti C1 C2 77.28(9)
C16 Ti C1 C2 -64.36(8)
C23 Ti C1 C2 97.02(8)
C14 Ti C1 C2 -127.52(7)
C25 Ti C1 C2 122.25(8)
C15 Ti C1 C2 -98.88(9)
C2 Ti C1 N1 176.5(3)
C13 Ti C1 N1 65.4(2)
C27 Ti C1 N1 -114.1(2)
C17 Ti C1 N1 99.1(2)
C24 Ti C1 N1 -57.5(2)
C26 Ti C1 N1 -106.2(2)
C16 Ti C1 N1 112.2(2)
C23 Ti C1 N1 -86.5(2)
C14 Ti C1 N1 49.0(2)
C25 Ti C1 N1 -61.2(2)
C15 Ti C1 N1 77.6(2)
N1 C1 C2 N2 2.7(2)
Ti C1 C2 N2 -179.18(15)
N1 C1 C2 Ti -178.15(14)
C12 N2 C2 C1 -172.28(14)
C8 N2 C2 C1 40.5(2)
C12 N2 C2 Ti 9.6(3)
C8 N2 C2 Ti -137.7(2)
C13 Ti C2 C1 70.67(8)
C27 Ti C2 C1 -112.48(7)
C17 Ti C2 C1 98.96(8)
C24 Ti C2 C1 -64.93(8)
C26 Ti C2 C1 -127.92(7)
C16 Ti C2 C1 127.41(7)
C23 Ti C2 C1 -78.82(7)
C14 Ti C2 C1 77.30(9)
C25 Ti C2 C1 -97.66(9)
C15 Ti C2 C1 122.02(8)
C1 Ti C2 N2 178.5(3)
C13 Ti C2 N2 -110.8(2)
C27 Ti C2 N2 66.1(2)
C17 Ti C2 N2 -82.5(2)
C24 Ti C2 N2 113.6(2)
C26 Ti C2 N2 50.6(2)
C16 Ti C2 N2 -54.0(2)
C23 Ti C2 N2 99.7(2)
C14 Ti C2 N2 -104.2(2)
C25 Ti C2 N2 80.9(2)
C15 Ti C2 N2 -59.4(2)
C1 N1 C3 C4 155.49(12)
C7 N1 C3 C4 -61.70(14)
N1 C3 C4 C5 56.61(16)
C3 C4 C5 C6 -52.43(17)
C4 C5 C6 C7 51.50(16)
C1 N1 C7 C6 -155.24(11)
C3 N1 C7 C6 61.60(14)
C5 C6 C7 N1 -55.35(15)
C2 N2 C8 C9 -148.75(12)
C12 N2 C8 C9 61.61(15)
N2 C8 C9 C10 -54.64(16)
C8 C9 C10 C11 51.39(17)
C9 C10 C11 C12 -52.69(18)
C2 N2 C12 C11 147.77(13)
C8 N2 C12 C11 -62.75(15)
C10 C11 C12 N2 57.15(17)
C2 Ti C13 C17 57.44(8)
C1 Ti C13 C17 93.23(8)
C27 Ti C13 C17 -91.1(4)
C24 Ti C13 C17 -170.27(7)
C26 Ti C13 C17 -96.19(10)
C16 Ti C13 C17 -36.88(8)
C23 Ti C13 C17 157.67(9)
C14 Ti C13 C17 -113.87(11)
C25 Ti C13 C17 -131.23(8)
C15 Ti C13 C17 -77.28(8)
C2 Ti C13 C14 171.31(8)
C1 Ti C13 C14 -152.89(8)
C27 Ti C13 C14 22.8(5)
C17 Ti C13 C14 113.87(11)
C24 Ti C13 C14 -56.39(9)
C26 Ti C13 C14 17.69(12)
C16 Ti C13 C14 76.99(8)
C23 Ti C13 C14 -88.45(11)
C25 Ti C13 C14 -17.35(10)
C15 Ti C13 C14 36.59(7)
C2 Ti C13 C18 -66.34(14)
C1 Ti C13 C18 -30.55(13)
C27 Ti C13 C18 145.1(4)
C17 Ti C13 C18 -123.78(16)
C24 Ti C13 C18 65.96(14)
C26 Ti C13 C18 140.03(12)
C16 Ti C13 C18 -160.66(15)
C23 Ti C13 C18 33.89(18)
C14 Ti C13 C18 122.35(17)
C25 Ti C13 C18 104.99(13)
C15 Ti C13 C18 158.94(15)
C17 C13 C14 C15 0.54(14)
C18 C13 C14 C15 170.08(12)
Ti C13 C14 C15 -67.44(9)
C17 C13 C14 C19 -170.45(12)
C18 C13 C14 C19 -0.9(2)
Ti C13 C14 C19 121.57(12)
C17 C13 C14 Ti 67.98(9)
C18 C13 C14 Ti -122.48(13)
C2 Ti C14 C15 103.23(9)
C1 Ti C14 C15 145.32(8)
C13 Ti C14 C15 114.98(11)
C27 Ti C14 C15 -61.36(10)
C17 Ti C14 C15 77.04(8)
C24 Ti C14 C15 -110.32(8)
C26 Ti C14 C15 -53.23(8)
C16 Ti C14 C15 36.08(7)
C23 Ti C14 C15 -111.40(8)
C25 Ti C14 C15 -80.03(8)
C2 Ti C14 C13 -11.75(11)
C1 Ti C14 C13 30.34(9)
C27 Ti C14 C13 -176.34(8)
C17 Ti C14 C13 -37.94(8)
C24 Ti C14 C13 134.70(8)
C26 Ti C14 C13 -168.20(8)
C16 Ti C14 C13 -78.90(9)
C23 Ti C14 C13 133.62(8)
C25 Ti C14 C13 164.99(8)
C15 Ti C14 C13 -114.98(11)
C2 Ti C14 C19 -129.08(11)
C1 Ti C14 C19 -86.99(12)
C13 Ti C14 C19 -117.33(15)
C27 Ti C14 C19 66.33(14)
C17 Ti C14 C19 -155.27(14)
C24 Ti C14 C19 17.38(12)
C26 Ti C14 C19 74.47(12)
C16 Ti C14 C19 163.77(14)
C23 Ti C14 C19 16.29(14)
C25 Ti C14 C19 47.67(12)
C15 Ti C14 C19 127.69(15)
C13 C14 C15 C16 2.25(14)
C19 C14 C15 C16 172.62(13)
Ti C14 C15 C16 -61.52(9)
C13 C14 C15 C20 -165.08(12)
C19 C14 C15 C20 5.3(2)
Ti C14 C15 C20 131.15(13)
C13 C14 C15 Ti 63.77(8)
C19 C14 C15 Ti -125.85(14)
C2 Ti C15 C14 -107.72(9)
C1 Ti C15 C14 -52.94(11)
C13 Ti C15 C14 -38.09(8)
C27 Ti C15 C14 140.27(7)
C17 Ti C15 C14 -79.53(8)
C24 Ti C15 C14 78.83(8)
C26 Ti C15 C14 129.85(8)
C16 Ti C15 C14 -117.51(11)
C23 Ti C15 C14 103.69(9)
C25 Ti C15 C14 96.88(8)
C2 Ti C15 C16 9.79(11)
C1 Ti C15 C16 64.57(11)
C13 Ti C15 C16 79.42(9)
C27 Ti C15 C16 -102.22(8)
C17 Ti C15 C16 37.98(8)
C24 Ti C15 C16 -163.66(8)
C26 Ti C15 C16 -112.64(8)
C23 Ti C15 C16 -138.80(8)
C14 Ti C15 C16 117.51(11)
C25 Ti C15 C16 -145.61(8)
C2 Ti C15 C20 128.11(13)
C1 Ti C15 C20 -177.10(12)
C13 Ti C15 C20 -162.25(15)
C27 Ti C15 C20 16.11(15)
C17 Ti C15 C20 156.31(15)
C24 Ti C15 C20 -45.33(14)
C26 Ti C15 C20 5.68(13)
C16 Ti C15 C20 118.33(16)
C23 Ti C15 C20 -20.47(16)
C14 Ti C15 C20 -124.16(16)
C25 Ti C15 C20 -27.28(13)
C14 C15 C16 C17 -4.20(14)
C20 C15 C16 C17 163.71(12)
Ti C15 C16 C17 -66.17(9)
C14 C15 C16 C21 -176.37(13)
C20 C15 C16 C21 -8.5(2)
Ti C15 C16 C21 121.66(14)
C14 C15 C16 Ti 61.97(9)
C20 C15 C16 Ti -130.12(12)
C2 Ti C16 C17 -58.40(9)
C1 Ti C16 C17 -24.07(10)
C13 Ti C16 C17 37.12(8)
C27 Ti C16 C17 -148.55(8)
C24 Ti C16 C17 139.29(9)
C26 Ti C16 C17 -176.97(8)
C23 Ti C16 C17 -159.61(9)
C14 Ti C16 C17 78.58(9)
C25 Ti C16 C17 150.63(8)
C15 Ti C16 C17 114.21(12)
C2 Ti C16 C15 -172.61(8)
C1 Ti C16 C15 -138.28(8)
C13 Ti C16 C15 -77.09(8)
C27 Ti C16 C15 97.24(8)
C17 Ti C16 C15 -114.21(12)
C24 Ti C16 C15 25.08(12)
C26 Ti C16 C15 68.82(8)
C23 Ti C16 C15 86.18(12)
C14 Ti C16 C15 -35.63(7)
C25 Ti C16 C15 36.42(9)
C2 Ti C16 C21 64.51(12)
C1 Ti C16 C21 98.84(12)
C13 Ti C16 C21 160.02(14)
C27 Ti C16 C21 -25.65(13)
C17 Ti C16 C21 122.91(15)
C24 Ti C16 C21 -97.80(13)
C26 Ti C16 C21 -54.06(12)
C23 Ti C16 C21 -36.70(17)
C14 Ti C16 C21 -158.51(14)
C25 Ti C16 C21 -86.46(12)
C15 Ti C16 C21 -122.88(16)
C14 C13 C17 C16 -3.15(14)
C18 C13 C17 C16 -172.46(13)
Ti C13 C17 C16 65.54(9)
C14 C13 C17 C22 172.29(12)
C18 C13 C17 C22 3.0(2)
Ti C13 C17 C22 -119.02(13)
C14 C13 C17 Ti -68.69(9)
C18 C13 C17 Ti 122.00(13)
C15 C16 C17 C13 4.54(14)
C21 C16 C17 C13 176.52(13)
Ti C16 C17 C13 -64.13(9)
C15 C16 C17 C22 -170.73(13)
C21 C16 C17 C22 1.3(2)
Ti C16 C17 C22 120.61(14)
C15 C16 C17 Ti 68.67(9)
C21 C16 C17 Ti -119.35(14)
C2 Ti C17 C13 -122.67(8)
C1 Ti C17 C13 -85.02(8)
C27 Ti C17 C13 169.20(8)
C24 Ti C17 C13 20.31(15)
C26 Ti C17 C13 119.85(8)
C16 Ti C17 C13 115.79(11)
C23 Ti C17 C13 -112.1(2)
C14 Ti C17 C13 38.25(7)
C25 Ti C17 C13 73.07(10)
C15 Ti C17 C13 78.29(8)
C2 Ti C17 C16 121.54(9)
C1 Ti C17 C16 159.20(8)
C13 Ti C17 C16 -115.79(11)
C27 Ti C17 C16 53.41(12)
C24 Ti C17 C16 -95.48(14)
C26 Ti C17 C16 4.06(11)
C23 Ti C17 C16 132.1(2)
C14 Ti C17 C16 -77.54(8)
C25 Ti C17 C16 -42.72(11)
C15 Ti C17 C16 -37.50(7)
C2 Ti C17 C22 -2.98(14)
C1 Ti C17 C22 34.67(14)
C13 Ti C17 C22 119.69(17)
C27 Ti C17 C22 -71.11(16)
C24 Ti C17 C22 140.00(14)
C26 Ti C17 C22 -120.47(13)
C16 Ti C17 C22 -124.53(18)
C23 Ti C17 C22 7.6(3)
C14 Ti C17 C22 157.94(16)
C25 Ti C17 C22 -167.25(12)
C15 Ti C17 C22 -162.02(16)
C2 Ti C23 C27 -86.57(8)
C1 Ti C23 C27 -124.47(8)
C13 Ti C23 C27 169.81(8)
C17 Ti C23 C27 -97.0(2)
C24 Ti C23 C27 116.10(11)
C26 Ti C23 C27 38.29(7)
C16 Ti C23 C27 17.38(13)
C14 Ti C23 C27 118.03(8)
C25 Ti C23 C27 78.70(8)
C15 Ti C23 C27 70.47(9)
C2 Ti C23 C24 157.33(8)
C1 Ti C23 C24 119.43(8)
C13 Ti C23 C24 53.71(12)
C27 Ti C23 C24 -116.10(11)
C17 Ti C23 C24 146.9(2)
C26 Ti C23 C24 -77.81(8)
C16 Ti C23 C24 -98.72(11)
C14 Ti C23 C24 1.93(10)
C25 Ti C23 C24 -37.40(7)
C15 Ti C23 C24 -45.63(10)
C2 Ti C23 C28 34.42(11)
C1 Ti C23 C28 -3.49(10)
C13 Ti C23 C28 -69.20(14)
C27 Ti C23 C28 120.98(14)
C17 Ti C23 C28 24.0(3)
C24 Ti C23 C28 -122.91(14)
C26 Ti C23 C28 159.27(12)
C16 Ti C23 C28 138.37(11)
C14 Ti C23 C28 -120.99(10)
C25 Ti C23 C28 -160.32(12)
C15 Ti C23 C28 -168.54(9)
C27 C23 C24 C25 4.51(14)
C28 C23 C24 C25 -173.08(12)
Ti C23 C24 C25 67.91(9)
C27 C23 C24 C29 177.63(12)
C28 C23 C24 C29 0.0(2)
Ti C23 C24 C29 -118.97(13)
C27 C23 C24 Ti -63.40(8)
C28 C23 C24 Ti 119.01(12)
C2 Ti C24 C23 -25.78(9)
C1 Ti C24 C23 -60.18(8)
C13 Ti C24 C23 -150.26(7)
C27 Ti C24 C23 36.90(7)
C17 Ti C24 C23 -163.57(10)
C26 Ti C24 C23 78.43(8)
C16 Ti C24 C23 134.39(8)
C14 Ti C24 C23 -178.60(7)
C25 Ti C24 C23 114.63(11)
C15 Ti C24 C23 148.69(7)
C2 Ti C24 C25 -140.41(8)
C1 Ti C24 C25 -174.81(8)
C13 Ti C24 C25 95.11(8)
C27 Ti C24 C25 -77.74(8)
C17 Ti C24 C25 81.80(13)
C26 Ti C24 C25 -36.20(7)
C16 Ti C24 C25 19.76(11)
C23 Ti C24 C25 -114.63(11)
C14 Ti C24 C25 66.77(8)
C15 Ti C24 C25 34.05(8)
C2 Ti C24 C29 97.11(12)
C1 Ti C24 C29 62.71(12)
C13 Ti C24 C29 -27.37(14)
C27 Ti C24 C29 159.79(14)
C17 Ti C24 C29 -40.68(19)
C26 Ti C24 C29 -158.68(14)
C16 Ti C24 C29 -102.72(13)
C23 Ti C24 C29 122.89(15)
C14 Ti C24 C29 -55.71(12)
C25 Ti C24 C29 -122.48(15)
C15 Ti C24 C29 -88.42(12)
C23 C24 C25 C26 -3.83(14)
C29 C24 C25 C26 -177.06(12)
Ti C24 C25 C26 62.80(9)
C23 C24 C25 C30 166.09(12)
C29 C24 C25 C30 -7.1(2)
Ti C24 C25 C30 -127.27(12)
C23 C24 C25 Ti -66.63(8)
C29 C24 C25 Ti 120.14(13)
C2 Ti C25 C26 -55.97(11)
C1 Ti C25 C26 -109.98(9)
C13 Ti C25 C26 137.32(8)
C27 Ti C25 C26 -37.97(7)
C17 Ti C25 C26 99.54(9)
C24 Ti C25 C26 -116.77(11)
C16 Ti C25 C26 76.12(8)
C23 Ti C25 C26 -79.12(8)
C14 Ti C25 C26 127.71(8)
C15 Ti C25 C26 95.23(8)
C2 Ti C25 C24 60.80(11)
C1 Ti C25 C24 6.79(10)
C13 Ti C25 C24 -105.90(8)
C27 Ti C25 C24 78.81(8)
C17 Ti C25 C24 -143.69(8)
C26 Ti C25 C24 116.77(11)
C16 Ti C25 C24 -167.10(7)
C23 Ti C25 C24 37.65(7)
C14 Ti C25 C24 -115.52(8)
C15 Ti C25 C24 -148.00(8)
C2 Ti C25 C30 179.88(13)
C1 Ti C25 C30 125.87(14)
C13 Ti C25 C30 13.17(16)
C27 Ti C25 C30 -162.12(16)
C17 Ti C25 C30 -24.61(17)
C24 Ti C25 C30 119.08(17)
C26 Ti C25 C30 -124.15(17)
C16 Ti C25 C30 -48.03(15)
C23 Ti C25 C30 156.73(16)
C14 Ti C25 C30 3.56(14)
C15 Ti C25 C30 -28.92(14)
C24 C25 C26 C27 1.69(14)
C30 C25 C26 C27 -167.76(12)
Ti C25 C26 C27 64.34(8)
C24 C25 C26 C31 171.39(12)
C30 C25 C26 C31 1.9(2)
Ti C25 C26 C31 -125.95(13)
C24 C25 C26 Ti -62.66(9)
C30 C25 C26 Ti 127.90(13)
C2 Ti C26 C25 143.33(8)
C1 Ti C26 C25 101.07(9)
C13 Ti C26 C25 -65.92(10)
C27 Ti C26 C25 115.03(11)
C17 Ti C26 C25 -114.35(8)
C24 Ti C26 C25 36.44(7)
C16 Ti C26 C25 -112.08(8)
C23 Ti C26 C25 77.27(8)
C14 Ti C26 C25 -55.69(8)
C15 Ti C26 C25 -81.39(8)
C2 Ti C26 C27 28.29(9)
C1 Ti C26 C27 -13.97(10)
C13 Ti C26 C27 179.04(8)
C17 Ti C26 C27 130.61(8)
C24 Ti C26 C27 -78.60(8)
C16 Ti C26 C27 132.88(7)
C23 Ti C26 C27 -37.76(7)
C14 Ti C26 C27 -170.73(7)
C25 Ti C26 C27 -115.03(11)
C15 Ti C26 C27 163.57(8)
C2 Ti C26 C31 -89.54(12)
C1 Ti C26 C31 -131.80(11)
C13 Ti C26 C31 61.21(14)
C27 Ti C26 C31 -117.83(15)
C17 Ti C26 C31 12.78(14)
C24 Ti C26 C31 163.57(14)
C16 Ti C26 C31 15.05(12)
C23 Ti C26 C31 -155.60(13)
C14 Ti C26 C31 71.44(12)
C25 Ti C26 C31 127.13(15)
C15 Ti C26 C31 45.74(12)
C24 C23 C27 C26 -3.44(14)
C28 C23 C27 C26 174.17(12)
Ti C23 C27 C26 -67.94(8)
C24 C23 C27 C32 -174.60(12)
C28 C23 C27 C32 3.0(2)
Ti C23 C27 C32 120.90(12)
C24 C23 C27 Ti 64.50(8)
C28 C23 C27 Ti -117.89(12)
C25 C26 C27 C23 1.08(14)
C31 C26 C27 C23 -169.26(12)
Ti C26 C27 C23 68.14(8)
C25 C26 C27 C32 172.57(11)
C31 C26 C27 C32 2.23(19)
Ti C26 C27 C32 -120.37(12)
C25 C26 C27 Ti -67.06(9)
C31 C26 C27 Ti 122.59(12)
C2 Ti C27 C23 91.24(8)
C1 Ti C27 C23 55.77(8)
C13 Ti C27 C23 -119.9(4)
C17 Ti C27 C23 158.03(8)
C24 Ti C27 C23 -36.71(7)
C26 Ti C27 C23 -113.99(10)
C16 Ti C27 C23 -171.03(7)
C14 Ti C27 C23 -100.00(9)
C25 Ti C27 C23 -77.21(8)
C15 Ti C27 C23 -132.80(7)
C2 Ti C27 C26 -154.77(8)
C1 Ti C27 C26 169.76(8)
C13 Ti C27 C26 -5.9(5)
C17 Ti C27 C26 -87.98(10)
C24 Ti C27 C26 77.28(8)
C16 Ti C27 C26 -57.04(9)
C23 Ti C27 C26 113.99(10)
C14 Ti C27 C26 13.99(11)
C25 Ti C27 C26 36.79(7)
C15 Ti C27 C26 -18.80(9)
C2 Ti C27 C32 -33.69(11)
C1 Ti C27 C32 -69.16(11)
C13 Ti C27 C32 115.2(4)
C17 Ti C27 C32 33.11(15)
C24 Ti C27 C32 -161.64(12)
C26 Ti C27 C32 121.08(14)
C16 Ti C27 C32 64.04(11)
C23 Ti C27 C32 -124.92(14)
C14 Ti C27 C32 135.07(10)
C25 Ti C27 C32 157.87(12)
C15 Ti C27 C32 102.28(11)
